data_7116372
loop_
_publ_author_name
'Ming Liu'
'Martin Nieger'
'Andreas Schmidt'

_publ_section_title
;
 Mesomericbetaine - N-heterocyclic carbene interconversions of
 1,2,4-triazolium-phenolates. Sulfur, selenium, and borane adduct
 formation
;
_journal_name_full Chem.Commun.
_journal_page_first 477
_journal_paper_doi 10.1039/C4cc08032G
_journal_volume 51
_journal_year 2015
_chemical_formula_moiety 'C33 H13 B F15 N3 O'
_chemical_formula_sum 'C33 H13 B F15 N3 O'
_chemical_formula_weight 763.27
_chemical_name_systematic
;
 (4-methyl-2-(1-phenyl-4H-1,2,4-triazol-1-ium-4-yl)phenoxy)tris(perfluorophenyl)borate
;
_space_group_crystal_system triclinic
_space_group_IT_number 2
_space_group_name_Hall '-P 1'
_space_group_name_H-M_alt 'P -1'
_symmetry_space_group_name_Hall '-P 1'
_symmetry_space_group_name_H-M 'P -1'
_atom_sites_solution_hydrogens geom
_atom_sites_solution_primary direct
_atom_sites_solution_secondary difmap
_audit_creation_method SHELXL-2013
_cell_angle_alpha 76.40(1)
_cell_angle_beta 64.72(1)
_cell_angle_gamma 64.59(1)
_cell_formula_units_Z 2
_cell_length_a 11.777(1)
_cell_length_b 12.266(1)
_cell_length_c 12.551(1)
_cell_measurement_reflns_used 127
_cell_measurement_temperature 123(2)
_cell_measurement_theta_max 25.0
_cell_measurement_theta_min 2.5
_cell_volume 1477.8(3)
_computing_cell_refinement EVALCCD
_computing_data_collection Collect
_computing_data_reduction EVALCCD
_computing_molecular_graphics Shelxtl-Plus
_computing_publication_material publCIF
_computing_structure_refinement 'SHELXL-2013 (Sheldrick, 2013)'
_computing_structure_solution SHELXS-97
_diffrn_ambient_temperature 123(2)
_diffrn_measured_fraction_theta_full 0.996
_diffrn_measured_fraction_theta_max 0.995
_diffrn_measurement_device_type 'Bruker-Nonius KappaCCD'
_diffrn_measurement_method 'rotation in \f and \w, 2\%'
_diffrn_radiation_type MoK\a
_diffrn_radiation_wavelength 0.71073
_diffrn_reflns_av_R_equivalents 0.0225
_diffrn_reflns_av_unetI/netI 0.0266
_diffrn_reflns_Laue_measured_fraction_full 0.996
_diffrn_reflns_Laue_measured_fraction_max 0.995
_diffrn_reflns_limit_h_max 15
_diffrn_reflns_limit_h_min -15
_diffrn_reflns_limit_k_max 15
_diffrn_reflns_limit_k_min -15
_diffrn_reflns_limit_l_max 16
_diffrn_reflns_limit_l_min -14
_diffrn_reflns_number 17419
_diffrn_reflns_point_group_measured_fraction_full 0.996
_diffrn_reflns_point_group_measured_fraction_max 0.995
_diffrn_reflns_theta_full 25.242
_diffrn_reflns_theta_max 27.496
_diffrn_reflns_theta_min 2.655
_diffrn_source 'fine-focus sealed tube'
_exptl_absorpt_coefficient_mu 0.170
_exptl_absorpt_correction_T_max 0.9562
_exptl_absorpt_correction_T_min 0.8647
_exptl_absorpt_correction_type multi-scan
_exptl_absorpt_process_details 'SADABS (Sheldrick, 2008)'
_exptl_crystal_colour colourless
_exptl_crystal_density_diffrn 1.715
_exptl_crystal_description blocks
_exptl_crystal_F_000 760
_exptl_crystal_size_max 0.600
_exptl_crystal_size_mid 0.400
_exptl_crystal_size_min 0.350
_refine_diff_density_max 0.606
_refine_diff_density_min -0.378
_refine_diff_density_rms 0.049
_refine_ls_extinction_method none
_refine_ls_goodness_of_fit_ref 1.034
_refine_ls_hydrogen_treatment constr
_refine_ls_matrix_type full
_refine_ls_number_parameters 474
_refine_ls_number_reflns 6759
_refine_ls_number_restraints 132
_refine_ls_restrained_S_all 1.104
_refine_ls_R_factor_all 0.0490
_refine_ls_R_factor_gt 0.0381
_refine_ls_shift/su_max 0.000
_refine_ls_shift/su_mean 0.000
_refine_ls_structure_factor_coef Fsqd
_refine_ls_weighting_details
;
 w=1/[\s^2^(Fo^2^)+(0.0371P)^2^+1.0253P]
 where P=(Fo^2^+2Fc^2^)/3
;
_refine_ls_weighting_scheme calc
_refine_ls_wR_factor_gt 0.0897
_refine_ls_wR_factor_ref 0.0960
_reflns_Friedel_coverage 0.000
_reflns_number_gt 5594
_reflns_number_total 6759
_reflns_threshold_expression 'I > 2\s(I)'
_cod_data_source_file c4cc08032g2.cif
_cod_data_source_block schm67_compound_15c
_cod_database_code 7116372
_shelx_space_group_comment
;
The symmetry employed for this shelxl refinement is uniquely defined
by the following loop, which should always be used as a source of
symmetry information in preference to the above space-group names.
They are only intended as comments.
;
_shelx_estimated_absorpt_t_min 0.905
_shelx_estimated_absorpt_t_max 0.943
_shelxl_version_number 2013-2

loop_
_space_group_symop_operation_xyz
'x, y, z'
'-x, -y, -z'

loop_
_atom_site_label
_atom_site_type_symbol
_atom_site_fract_x
_atom_site_fract_y
_atom_site_fract_z
_atom_site_U_iso_or_equiv
_atom_site_adp_type
_atom_site_occupancy
_atom_site_site_symmetry_order
_atom_site_calc_flag
_atom_site_refinement_flags_posn
_atom_site_refinement_flags_adp
_atom_site_refinement_flags_occupancy
_atom_site_disorder_assembly
_atom_site_disorder_group
N1 N 0.20002(13) -0.04448(12) 0.22206(11) 0.0189(3) Uani 1 1 d . . . . .
N2 N 0.10479(13) 0.00108(13) 0.17108(12) 0.0231(3) Uani 1 1 d . . . . .
C3 C 0.14957(15) 0.07218(14) 0.08365(14) 0.0202(3) Uani 1 1 d . . . . .
H3 H 0.1051 0.1181 0.0306 0.024 Uiso 1 1 calc R U . . .
N4 N 0.26854(12) 0.07297(11) 0.07702(11) 0.0157(2) Uani 1 1 d . . . . .
C5 C 0.29759(15) -0.00228(13) 0.16604(13) 0.0179(3) Uani 1 1 d . . . . .
H5 H 0.3742 -0.0216 0.1852 0.021 Uiso 1 1 calc R U . . .
C6 C 0.18353(16) -0.12385(15) 0.32706(14) 0.0233(3) Uani 1 1 d D . . . .
C7 C 0.1792(4) -0.2331(3) 0.3300(3) 0.0286(9) Uiso 0.649(5) 1 d D . P A 1
H7 H 0.1890 -0.2607 0.2608 0.034 Uiso 0.649(5) 1 calc R U P A 1
C8 C 0.1602(4) -0.3045(3) 0.4353(3) 0.0292(9) Uiso 0.649(5) 1 d D . P A 1
H8 H 0.1579 -0.3815 0.4375 0.035 Uiso 0.649(5) 1 calc R U P A 1
C9 C 0.1448(3) -0.2647(3) 0.5361(3) 0.0252(5) Uiso 0.649(5) 1 d D . P A 1
H9 H 0.1327 -0.3147 0.6073 0.030 Uiso 0.649(5) 1 calc R U P A 1
C10 C 0.1468(4) -0.1531(3) 0.5345(3) 0.0343(8) Uiso 0.649(5) 1 d D . P A 1
H10 H 0.1367 -0.1267 0.6045 0.041 Uiso 0.649(5) 1 calc R U P A 1
C11 C 0.1634(4) -0.0787(3) 0.4314(2) 0.0275(7) Uiso 0.649(5) 1 d D . P A 1
H11 H 0.1615 -0.0003 0.4303 0.033 Uiso 0.649(5) 1 calc R U P A 1
C7' C 0.1499(6) -0.2203(4) 0.3240(4) 0.0173(13) Uiso 0.351(5) 1 d D . P A 2
H7' H 0.1312 -0.2260 0.2594 0.021 Uiso 0.351(5) 1 calc R U P A 2
C8' C 0.1450(6) -0.3058(5) 0.4174(5) 0.0238(15) Uiso 0.351(5) 1 d D . P A 2
H8' H 0.1203 -0.3706 0.4190 0.029 Uiso 0.351(5) 1 calc R U P A 2
C9' C 0.1761(6) -0.2973(5) 0.5087(5) 0.0252(5) Uiso 0.351(5) 1 d D . P A 2
H9' H 0.1760 -0.3580 0.5717 0.030 Uiso 0.351(5) 1 calc R U P A 2
C10' C 0.2079(7) -0.1994(5) 0.5088(5) 0.0371(15) Uiso 0.351(5) 1 d D . P A 2
H10' H 0.2207 -0.1892 0.5750 0.045 Uiso 0.351(5) 1 calc R U P A 2
C11' C 0.2206(7) -0.1176(5) 0.4108(4) 0.0290(13) Uiso 0.351(5) 1 d D . P A 2
H11' H 0.2553 -0.0581 0.4040 0.035 Uiso 0.351(5) 1 calc R U P A 2
C12 C 0.34203(14) 0.14591(13) -0.00411(13) 0.0157(3) Uani 1 1 d . . . . .
C13 C 0.40000(14) 0.19557(13) 0.03908(13) 0.0156(3) Uani 1 1 d . . . . .
C14 C 0.46443(15) 0.27148(13) -0.04000(13) 0.0182(3) Uani 1 1 d . . . . .
H14 H 0.5079 0.3050 -0.0154 0.022 Uiso 1 1 calc R U . . .
C15 C 0.46546(15) 0.29842(14) -0.15414(13) 0.0193(3) Uani 1 1 d . . . . .
H15 H 0.5084 0.3516 -0.2055 0.023 Uiso 1 1 calc R U . . .
C16 C 0.40551(16) 0.25001(13) -0.19589(13) 0.0191(3) Uani 1 1 d . . . . .
C17 C 0.34516(15) 0.17110(13) -0.11913(13) 0.0175(3) Uani 1 1 d . . . . .
H17 H 0.3060 0.1343 -0.1454 0.021 Uiso 1 1 calc R U . . .
C18 C 0.40435(19) 0.28359(16) -0.31913(14) 0.0277(4) Uani 1 1 d . . . . .
H18A H 0.3255 0.3575 -0.3187 0.042 Uiso 1 1 calc R U . . .
H18B H 0.3995 0.2177 -0.3464 0.042 Uiso 1 1 calc R U . . .
H18C H 0.4873 0.2974 -0.3723 0.042 Uiso 1 1 calc R U . . .
O19 O 0.38898(10) 0.16830(9) 0.15240(9) 0.0159(2) Uani 1 1 d . . . . .
B20 B 0.36629(17) 0.25950(15) 0.22836(14) 0.0160(3) Uani 1 1 d . . . . .
C21 C 0.50953(15) 0.26103(13) 0.21820(13) 0.0163(3) Uani 1 1 d . . . . .
C22 C 0.63731(15) 0.18256(13) 0.15571(13) 0.0166(3) Uani 1 1 d . . . . .
F22 F 0.65467(9) 0.10001(8) 0.08932(8) 0.0219(2) Uani 1 1 d . . . . .
C23 C 0.75648(15) 0.18249(14) 0.15215(13) 0.0184(3) Uani 1 1 d . . . . .
F23 F 0.87672(9) 0.10553(9) 0.08564(8) 0.0243(2) Uani 1 1 d . . . . .
C24 C 0.75089(16) 0.26507(15) 0.21324(14) 0.0211(3) Uani 1 1 d . . . . .
F24 F 0.86545(10) 0.27010(10) 0.20660(9) 0.0297(2) Uani 1 1 d . . . . .
C25 C 0.62611(17) 0.34333(14) 0.28067(14) 0.0220(3) Uani 1 1 d . . . . .
F25 F 0.61908(11) 0.42356(9) 0.34229(10) 0.0323(2) Uani 1 1 d . . . . .
C26 C 0.51049(15) 0.33844(14) 0.28272(13) 0.0192(3) Uani 1 1 d . . . . .
F26 F 0.39117(9) 0.41612(9) 0.35202(8) 0.0256(2) Uani 1 1 d . . . . .
C27 C 0.26126(15) 0.38840(14) 0.19187(13) 0.0181(3) Uani 1 1 d . . . . .
C28 C 0.28280(16) 0.49470(14) 0.14491(13) 0.0196(3) Uani 1 1 d . . . . .
F28 F 0.39794(10) 0.50605(9) 0.13000(8) 0.0262(2) Uani 1 1 d . . . . .
C29 C 0.19252(18) 0.59546(14) 0.10681(13) 0.0240(3) Uani 1 1 d . . . . .
F29 F 0.21842(12) 0.69752(9) 0.06720(9) 0.0344(3) Uani 1 1 d . . . . .
C30 C 0.07564(18) 0.59202(15) 0.11149(15) 0.0277(4) Uani 1 1 d . . . . .
F30 F -0.01334(12) 0.68994(10) 0.07587(10) 0.0419(3) Uani 1 1 d . . . . .
C31 C 0.04869(17) 0.48875(16) 0.15633(16) 0.0276(4) Uani 1 1 d . . . . .
F31 F -0.06633(11) 0.48457(11) 0.16319(12) 0.0432(3) Uani 1 1 d . . . . .
C32 C 0.13980(16) 0.39137(14) 0.19564(14) 0.0224(3) Uani 1 1 d . . . . .
F32 F 0.10683(10) 0.29238(9) 0.23946(10) 0.0300(2) Uani 1 1 d . . . . .
C33 C 0.30151(15) 0.21090(14) 0.36678(13) 0.0172(3) Uani 1 1 d . . . . .
C34 C 0.36171(15) 0.09227(14) 0.40485(13) 0.0185(3) Uani 1 1 d . . . . .
F34 F 0.46713(9) 0.01320(8) 0.32533(8) 0.0240(2) Uani 1 1 d . . . . .
C35 C 0.32489(16) 0.04661(14) 0.52072(14) 0.0214(3) Uani 1 1 d . . . . .
F35 F 0.38817(11) -0.07006(9) 0.55001(9) 0.0299(2) Uani 1 1 d . . . . .
C36 C 0.22245(18) 0.12255(16) 0.60760(14) 0.0250(3) Uani 1 1 d . . . . .
F36 F 0.18621(12) 0.08179(10) 0.72122(8) 0.0366(3) Uani 1 1 d . . . . .
C37 C 0.15955(17) 0.24110(16) 0.57542(14) 0.0266(4) Uani 1 1 d . . . . .
F37 F 0.06084(12) 0.31714(10) 0.65916(9) 0.0409(3) Uani 1 1 d . . . . .
C38 C 0.19784(16) 0.28276(14) 0.45811(14) 0.0223(3) Uani 1 1 d . . . . .
F38 F 0.12945(10) 0.40052(9) 0.43599(9) 0.0313(2) Uani 1 1 d . . . . .

loop_
_atom_site_aniso_label
_atom_site_aniso_U_11
_atom_site_aniso_U_22
_atom_site_aniso_U_33
_atom_site_aniso_U_23
_atom_site_aniso_U_13
_atom_site_aniso_U_12
N1 0.0175(6) 0.0197(6) 0.0220(6) 0.0023(5) -0.0093(5) -0.0091(5)
N2 0.0185(6) 0.0276(7) 0.0262(7) 0.0038(6) -0.0115(6) -0.0109(6)
C3 0.0164(7) 0.0230(8) 0.0227(7) 0.0014(6) -0.0092(6) -0.0082(6)
N4 0.0141(6) 0.0145(6) 0.0185(6) -0.0011(5) -0.0066(5) -0.0049(5)
C5 0.0176(7) 0.0170(7) 0.0209(7) 0.0010(6) -0.0080(6) -0.0083(6)
C6 0.0204(7) 0.0261(8) 0.0259(8) 0.0082(6) -0.0108(6) -0.0136(6)
C12 0.0136(6) 0.0130(7) 0.0184(7) 0.0002(5) -0.0044(6) -0.0053(5)
C13 0.0138(6) 0.0139(7) 0.0170(7) -0.0027(5) -0.0054(5) -0.0027(5)
C14 0.0173(7) 0.0166(7) 0.0206(7) -0.0026(6) -0.0060(6) -0.0067(6)
C15 0.0194(7) 0.0160(7) 0.0195(7) 0.0012(6) -0.0046(6) -0.0077(6)
C16 0.0208(7) 0.0149(7) 0.0176(7) -0.0003(5) -0.0071(6) -0.0036(6)
C17 0.0187(7) 0.0144(7) 0.0206(7) -0.0022(6) -0.0092(6) -0.0048(6)
C18 0.0408(10) 0.0249(8) 0.0213(8) 0.0037(6) -0.0149(7) -0.0149(7)
O19 0.0184(5) 0.0157(5) 0.0152(5) -0.0003(4) -0.0063(4) -0.0081(4)
B20 0.0162(7) 0.0146(7) 0.0169(8) -0.0012(6) -0.0051(6) -0.0065(6)
C21 0.0185(7) 0.0152(7) 0.0164(7) 0.0014(5) -0.0071(6) -0.0081(6)
C22 0.0206(7) 0.0159(7) 0.0154(7) 0.0008(5) -0.0074(6) -0.0087(6)
F22 0.0190(4) 0.0206(5) 0.0261(5) -0.0090(4) -0.0067(4) -0.0055(4)
C23 0.0159(7) 0.0194(7) 0.0167(7) 0.0029(6) -0.0058(6) -0.0060(6)
F23 0.0152(4) 0.0273(5) 0.0262(5) -0.0016(4) -0.0067(4) -0.0053(4)
C24 0.0211(7) 0.0250(8) 0.0239(8) 0.0059(6) -0.0130(6) -0.0137(6)
F24 0.0256(5) 0.0380(6) 0.0365(6) 0.0007(4) -0.0157(4) -0.0188(4)
C25 0.0302(8) 0.0203(8) 0.0236(8) -0.0003(6) -0.0143(7) -0.0128(7)
F25 0.0382(6) 0.0304(6) 0.0418(6) -0.0103(5) -0.0205(5) -0.0149(5)
C26 0.0196(7) 0.0166(7) 0.0196(7) -0.0017(6) -0.0067(6) -0.0056(6)
F26 0.0240(5) 0.0238(5) 0.0281(5) -0.0111(4) -0.0077(4) -0.0053(4)
C27 0.0181(7) 0.0173(7) 0.0164(7) -0.0023(6) -0.0048(6) -0.0054(6)
C28 0.0215(7) 0.0197(7) 0.0159(7) -0.0019(6) -0.0054(6) -0.0073(6)
F28 0.0290(5) 0.0236(5) 0.0297(5) 0.0049(4) -0.0113(4) -0.0162(4)
C29 0.0341(9) 0.0176(7) 0.0154(7) 0.0015(6) -0.0073(7) -0.0085(7)
F29 0.0513(7) 0.0203(5) 0.0291(5) 0.0103(4) -0.0171(5) -0.0152(5)
C30 0.0284(9) 0.0223(8) 0.0236(8) -0.0011(6) -0.0134(7) 0.0018(7)
F30 0.0423(6) 0.0299(6) 0.0443(7) 0.0062(5) -0.0274(5) 0.0014(5)
C31 0.0203(8) 0.0296(9) 0.0316(9) -0.0053(7) -0.0116(7) -0.0045(7)
F31 0.0253(5) 0.0394(6) 0.0673(8) -0.0006(6) -0.0270(6) -0.0058(5)
C32 0.0200(7) 0.0188(8) 0.0257(8) -0.0032(6) -0.0062(6) -0.0063(6)
F32 0.0207(5) 0.0229(5) 0.0476(6) 0.0010(4) -0.0130(4) -0.0104(4)
C33 0.0178(7) 0.0188(7) 0.0172(7) -0.0015(6) -0.0061(6) -0.0089(6)
C34 0.0176(7) 0.0202(7) 0.0190(7) -0.0037(6) -0.0060(6) -0.0078(6)
F34 0.0255(5) 0.0185(4) 0.0207(5) -0.0028(4) -0.0071(4) -0.0026(4)
C35 0.0251(8) 0.0216(8) 0.0222(8) 0.0038(6) -0.0120(6) -0.0121(6)
F35 0.0378(6) 0.0249(5) 0.0262(5) 0.0075(4) -0.0159(4) -0.0118(4)
C36 0.0305(9) 0.0328(9) 0.0156(7) 0.0024(6) -0.0064(6) -0.0193(7)
F36 0.0464(7) 0.0441(7) 0.0161(5) 0.0048(4) -0.0062(5) -0.0229(5)
C37 0.0254(8) 0.0316(9) 0.0188(8) -0.0089(7) 0.0000(6) -0.0117(7)
F37 0.0420(6) 0.0386(6) 0.0222(5) -0.0121(5) 0.0056(5) -0.0098(5)
C38 0.0223(8) 0.0193(8) 0.0222(8) -0.0028(6) -0.0050(6) -0.0075(6)
F38 0.0310(5) 0.0193(5) 0.0268(5) -0.0046(4) -0.0017(4) -0.0021(4)

loop_
_atom_type_symbol
_atom_type_description
_atom_type_scat_dispersion_real
_atom_type_scat_dispersion_imag
_atom_type_scat_source
C C 0.0033 0.0016 'International Tables Vol C Tables 4.2.6.8 and 6.1.1.4'
H H 0.0000 0.0000 'International Tables Vol C Tables 4.2.6.8 and 6.1.1.4'
B B 0.0013 0.0007 'International Tables Vol C Tables 4.2.6.8 and 6.1.1.4'
N N 0.0061 0.0033 'International Tables Vol C Tables 4.2.6.8 and 6.1.1.4'
O O 0.0106 0.0060 'International Tables Vol C Tables 4.2.6.8 and 6.1.1.4'
F F 0.0171 0.0103 'International Tables Vol C Tables 4.2.6.8 and 6.1.1.4'

loop_
_geom_angle_atom_site_label_1
_geom_angle_atom_site_label_2
_geom_angle_atom_site_label_3
_geom_angle
C5 N1 N2 111.78(13)
C5 N1 C6 127.50(13)
N2 N1 C6 120.66(12)
C3 N2 N1 103.29(12)
N2 C3 N4 112.06(13)
N2 C3 H3 124.0
N4 C3 H3 124.0
C5 N4 C3 105.85(12)
C5 N4 C12 127.03(13)
C3 N4 C12 127.00(13)
N1 C5 N4 107.02(13)
N1 C5 H5 126.5
N4 C5 H5 126.5
C11' C6 C7' 122.9(3)
C7 C6 C11 121.0(2)
C11' C6 N1 120.9(2)
C7 C6 N1 122.36(19)
C7' C6 N1 115.2(2)
C11 C6 N1 116.51(16)
C6 C7 C8 119.4(3)
C6 C7 H7 120.3
C8 C7 H7 120.3
C9 C8 C7 120.7(3)
C9 C8 H8 119.7
C7 C8 H8 119.7
C10 C9 C8 120.3(3)
C10 C9 H9 119.8
C8 C9 H9 119.8
C9 C10 C11 120.6(3)
C9 C10 H10 119.7
C11 C10 H10 119.7
C10 C11 C6 117.9(2)
C10 C11 H11 121.0
C6 C11 H11 121.0
C8' C7' C6 118.0(4)
C8' C7' H7' 121.0
C6 C7' H7' 121.0
C7' C8' C9' 119.9(5)
C7' C8' H8' 120.1
C9' C8' H8' 120.1
C8' C9' C10' 120.2(4)
C8' C9' H9' 119.9
C10' C9' H9' 119.9
C11' C10' C9' 119.3(4)
C11' C10' H10' 120.3
C9' C10' H10' 120.3
C6 C11' C10' 119.0(4)
C6 C11' H11' 120.5
C10' C11' H11' 120.5
C17 C12 C13 122.58(13)
C17 C12 N4 119.32(13)
C13 C12 N4 117.95(13)
O19 C13 C14 124.95(13)
O19 C13 C12 118.31(13)
C14 C13 C12 116.74(13)
C15 C14 C13 120.69(14)
C15 C14 H14 119.7
C13 C14 H14 119.7
C14 C15 C16 122.15(14)
C14 C15 H15 118.9
C16 C15 H15 118.9
C17 C16 C15 117.58(14)
C17 C16 C18 121.27(14)
C15 C16 C18 121.14(14)
C12 C17 C16 120.19(14)
C12 C17 H17 119.9
C16 C17 H17 119.9
C16 C18 H18A 109.5
C16 C18 H18B 109.5
H18A C18 H18B 109.5
C16 C18 H18C 109.5
H18A C18 H18C 109.5
H18B C18 H18C 109.5
C13 O19 B20 122.19(11)
O19 B20 C27 105.73(12)
O19 B20 C21 112.06(12)
C27 B20 C21 115.78(12)
O19 B20 C33 106.62(12)
C27 B20 C33 112.84(12)
C21 B20 C33 103.60(12)
C22 C21 C26 113.45(13)
C22 C21 B20 125.33(13)
C26 C21 B20 121.01(13)
F22 C22 C21 121.16(13)
F22 C22 C23 114.48(13)
C21 C22 C23 124.33(14)
F23 C23 C24 120.25(14)
F23 C23 C22 120.31(14)
C24 C23 C22 119.39(14)
F24 C24 C23 120.30(14)
F24 C24 C25 120.59(14)
C23 C24 C25 119.11(14)
F25 C25 C26 121.04(15)
F25 C25 C24 119.77(14)
C26 C25 C24 119.19(14)
F26 C26 C25 116.42(13)
F26 C26 C21 119.18(13)
C25 C26 C21 124.40(14)
C28 C27 C32 113.39(14)
C28 C27 B20 128.06(14)
C32 C27 B20 118.18(13)
F28 C28 C27 121.38(14)
F28 C28 C29 114.87(14)
C27 C28 C29 123.73(15)
F29 C29 C30 120.06(15)
F29 C29 C28 119.92(16)
C30 C29 C28 120.01(15)
F30 C30 C31 120.42(17)
F30 C30 C29 120.39(16)
C31 C30 C29 119.15(15)
F31 C31 C30 119.88(16)
F31 C31 C32 121.10(16)
C30 C31 C32 119.01(16)
F32 C32 C31 116.07(15)
F32 C32 C27 119.24(14)
C31 C32 C27 124.69(15)
C34 C33 C38 113.34(14)
C34 C33 B20 120.43(13)
C38 C33 B20 125.70(13)
F34 C34 C35 115.59(13)
F34 C34 C33 119.53(13)
C35 C34 C33 124.86(14)
F35 C35 C36 119.78(14)
F35 C35 C34 121.04(14)
C36 C35 C34 119.18(15)
F36 C36 C37 120.65(15)
F36 C36 C35 120.71(15)
C37 C36 C35 118.64(14)
F37 C37 C36 119.52(15)
F37 C37 C38 120.09(16)
C36 C37 C38 120.39(15)
F38 C38 C37 115.65(14)
F38 C38 C33 120.75(14)
C37 C38 C33 123.58(15)

loop_
_geom_bond_atom_site_label_1
_geom_bond_atom_site_label_2
_geom_bond_distance
N1 C5 1.3160(19)
N1 N2 1.3734(18)
N1 C6 1.436(2)
N2 C3 1.301(2)
C3 N4 1.3717(19)
C3 H3 0.9500
N4 C5 1.3372(19)
N4 C12 1.4387(18)
C5 H5 0.9500
C6 C11' 1.327(4)
C6 C7 1.354(3)
C6 C7' 1.413(4)
C6 C11 1.429(3)
C7 C8 1.391(4)
C7 H7 0.9500
C8 C9 1.375(4)
C8 H8 0.9500
C9 C10 1.374(4)
C9 H9 0.9500
C10 C11 1.388(3)
C10 H10 0.9500
C11 H11 0.9500
C7' C8' 1.376(5)
C7' H7' 0.9500
C8' C9' 1.381(5)
C8' H8' 0.9500
C9' C10' 1.403(5)
C9' H9' 0.9500
C10' C11' 1.390(5)
C10' H10' 0.9500
C11' H11' 0.9500
C12 C17 1.391(2)
C12 C13 1.400(2)
C13 O19 1.3444(17)
C13 C14 1.399(2)
C14 C15 1.388(2)
C14 H14 0.9500
C15 C16 1.396(2)
C15 H15 0.9500
C16 C17 1.392(2)
C16 C18 1.509(2)
C17 H17 0.9500
C18 H18A 0.9800
C18 H18B 0.9800
C18 H18C 0.9800
O19 B20 1.5030(19)
B20 C27 1.645(2)
B20 C21 1.645(2)
B20 C33 1.651(2)
C21 C22 1.382(2)
C21 C26 1.391(2)
C22 F22 1.3547(17)
C22 C23 1.385(2)
C23 F23 1.3442(17)
C23 C24 1.372(2)
C24 F24 1.3431(17)
C24 C25 1.381(2)
C25 F25 1.3442(18)
C25 C26 1.378(2)
C26 F26 1.3549(17)
C27 C28 1.381(2)
C27 C32 1.396(2)
C28 F28 1.3513(18)
C28 C29 1.384(2)
C29 F29 1.3464(19)
C29 C30 1.371(3)
C30 F30 1.3446(19)
C30 C31 1.371(3)
C31 F31 1.343(2)
C31 C32 1.377(2)
C32 F32 1.3548(19)
C33 C34 1.388(2)
C33 C38 1.392(2)
C34 F34 1.3571(17)
C34 C35 1.380(2)
C35 F35 1.3453(18)
C35 C36 1.379(2)
C36 F36 1.3393(18)
C36 C37 1.372(3)
C37 F37 1.3465(19)
C37 C38 1.382(2)
C38 F38 1.3476(19)

loop_
_geom_hbond_atom_site_label_D
_geom_hbond_atom_site_label_H
_geom_hbond_atom_site_label_A
_geom_hbond_distance_DH
_geom_hbond_distance_HA
_geom_hbond_distance_DA
_geom_hbond_angle_DHA
_geom_hbond_site_symmetry_A
C3 H3 F23 0.95 2.54 3.0499(18) 113.7 1_455
C3 H3 F30 0.95 2.46 3.3280(19) 151.3 2_565
C5 H5 F34 0.95 2.62 3.4544(18) 146.6 .
C7 H7 F29 0.95 2.45 3.391(4) 171.1 1_545
C7' H7' F29 0.95 2.42 3.265(5) 147.5 1_545

loop_
_geom_torsion_atom_site_label_1
_geom_torsion_atom_site_label_2
_geom_torsion_atom_site_label_3
_geom_torsion_atom_site_label_4
_geom_torsion
C5 N1 N2 C3 -0.43(17)
C6 N1 N2 C3 176.95(14)
N1 N2 C3 N4 0.28(17)
N2 C3 N4 C5 -0.05(18)
N2 C3 N4 C12 -176.29(14)
N2 N1 C5 N4 0.42(17)
C6 N1 C5 N4 -176.75(14)
C3 N4 C5 N1 -0.22(16)
C12 N4 C5 N1 176.02(13)
C5 N1 C6 C11' 34.2(4)
N2 N1 C6 C11' -142.7(4)
C5 N1 C6 C7 -120.8(3)
N2 N1 C6 C7 62.3(3)
C5 N1 C6 C7' -134.7(3)
N2 N1 C6 C7' 48.3(3)
C5 N1 C6 C11 63.0(3)
N2 N1 C6 C11 -114.0(2)
C11' C6 C7 C8 24.4(5)
C7' C6 C7 C8 -115.4(13)
C11 C6 C7 C8 -2.6(5)
N1 C6 C7 C8 -178.7(3)
C6 C7 C8 C9 0.6(5)
C7 C8 C9 C10 0.5(5)
C8 C9 C10 C11 0.5(5)
C9 C10 C11 C6 -2.4(5)
C11' C6 C11 C10 -73.5(6)
C7 C6 C11 C10 3.5(4)
C7' C6 C11 C10 19.6(5)
N1 C6 C11 C10 179.8(2)
C11' C6 C7' C8' 5.4(7)
C7 C6 C7' C8' 50.6(11)
C11 C6 C7' C8' -25.4(7)
N1 C6 C7' C8' 174.1(4)
C6 C7' C8' C9' -1.7(8)
C7' C8' C9' C10' 2.3(9)
C8' C9' C10' C11' -6.2(9)
C7 C6 C11' C10' -20.2(7)
C7' C6 C11' C10' -9.3(7)
C11 C6 C11' C10' 95.2(8)
N1 C6 C11' C10' -177.4(4)
C9' C10' C11' C6 9.6(9)
C5 N4 C12 C17 148.59(15)
C3 N4 C12 C17 -35.9(2)
C5 N4 C12 C13 -35.7(2)
C3 N4 C12 C13 139.77(15)
C17 C12 C13 O19 178.38(13)
N4 C12 C13 O19 2.82(19)
C17 C12 C13 C14 -1.0(2)
N4 C12 C13 C14 -176.58(13)
O19 C13 C14 C15 -177.17(14)
C12 C13 C14 C15 2.2(2)
C13 C14 C15 C16 -1.3(2)
C14 C15 C16 C17 -0.9(2)
C14 C15 C16 C18 178.16(15)
C13 C12 C17 C16 -1.1(2)
N4 C12 C17 C16 174.37(13)
C15 C16 C17 C12 2.1(2)
C18 C16 C17 C12 -177.00(14)
C14 C13 O19 B20 37.2(2)
C12 C13 O19 B20 -142.12(13)
C13 O19 B20 C27 38.44(16)
C13 O19 B20 C21 -88.55(15)
C13 O19 B20 C33 158.77(12)
O19 B20 C21 C22 -4.9(2)
C27 B20 C21 C22 -126.30(15)
C33 B20 C21 C22 109.62(15)
O19 B20 C21 C26 -179.33(13)
C27 B20 C21 C26 59.30(18)
C33 B20 C21 C26 -64.78(17)
C26 C21 C22 F22 179.18(13)
B20 C21 C22 F22 4.4(2)
C26 C21 C22 C23 -2.6(2)
B20 C21 C22 C23 -177.36(14)
F22 C22 C23 F23 0.7(2)
C21 C22 C23 F23 -177.69(13)
F22 C22 C23 C24 177.97(13)
C21 C22 C23 C24 -0.4(2)
F23 C23 C24 F24 0.4(2)
C22 C23 C24 F24 -176.97(13)
F23 C23 C24 C25 179.83(14)
C22 C23 C24 C25 2.5(2)
F24 C24 C25 F25 -1.5(2)
C23 C24 C25 F25 179.07(14)
F24 C24 C25 C26 177.97(14)
C23 C24 C25 C26 -1.5(2)
F25 C25 C26 F26 -1.6(2)
C24 C25 C26 F26 178.94(14)
F25 C25 C26 C21 177.64(14)
C24 C25 C26 C21 -1.8(2)
C22 C21 C26 F26 -177.06(13)
B20 C21 C26 F26 -2.0(2)
C22 C21 C26 C25 3.7(2)
B20 C21 C26 C25 178.70(15)
O19 B20 C27 C28 -118.98(16)
C21 B20 C27 C28 5.7(2)
C33 B20 C27 C28 124.84(16)
O19 B20 C27 C32 53.51(17)
C21 B20 C27 C32 178.21(13)
C33 B20 C27 C32 -62.66(17)
C32 C27 C28 F28 -177.20(13)
B20 C27 C28 F28 -4.4(2)
C32 C27 C28 C29 1.0(2)
B20 C27 C28 C29 173.76(14)
F28 C28 C29 F29 -4.8(2)
C27 C28 C29 F29 176.90(14)
F28 C28 C29 C30 176.39(14)
C27 C28 C29 C30 -1.9(2)
F29 C29 C30 F30 0.5(2)
C28 C29 C30 F30 179.26(14)
F29 C29 C30 C31 -177.52(15)
C28 C29 C30 C31 1.3(2)
F30 C30 C31 F31 1.0(3)
C29 C30 C31 F31 178.98(15)
F30 C30 C31 C32 -177.88(15)
C29 C30 C31 C32 0.1(3)
F31 C31 C32 F32 0.8(2)
C30 C31 C32 F32 179.67(15)
F31 C31 C32 C27 -179.90(15)
C30 C31 C32 C27 -1.0(3)
C28 C27 C32 F32 179.77(13)
B20 C27 C32 F32 6.2(2)
C28 C27 C32 C31 0.5(2)
B20 C27 C32 C31 -173.07(15)
O19 B20 C33 C34 49.32(17)
C27 B20 C33 C34 164.97(13)
C21 B20 C33 C34 -69.07(16)
O19 B20 C33 C38 -139.60(15)
C27 B20 C33 C38 -24.0(2)
C21 B20 C33 C38 102.01(16)
C38 C33 C34 F34 -177.99(13)
B20 C33 C34 F34 -5.9(2)
C38 C33 C34 C35 0.3(2)
B20 C33 C34 C35 172.42(14)
F34 C34 C35 F35 -2.1(2)
C33 C34 C35 F35 179.58(14)
F34 C34 C35 C36 177.26(14)
C33 C34 C35 C36 -1.1(2)
F35 C35 C36 F36 0.8(2)
C34 C35 C36 F36 -178.53(15)
F35 C35 C36 C37 179.99(15)
C34 C35 C36 C37 0.7(2)
F36 C36 C37 F37 0.3(3)
C35 C36 C37 F37 -178.90(15)
F36 C36 C37 C38 179.67(15)
C35 C36 C37 C38 0.5(3)
F37 C37 C38 F38 -0.8(2)
C36 C37 C38 F38 179.83(15)
F37 C37 C38 C33 178.04(15)
C36 C37 C38 C33 -1.3(3)
C34 C33 C38 F38 179.68(14)
B20 C33 C38 F38 8.1(2)
C34 C33 C38 C37 0.9(2)
B20 C33 C38 C37 -170.71(15)
